data_1555507
loop_
_publ_author_name
'Kakde, Badrinath N.'
'Kumar, Nivesh'
'Mondal, Pradip Kumar'
'Bisai, Alakesh'

_publ_section_title
;
 Approach to Merosesquiterpenes via Lewis Acid Catalyzed Nazarov-Type
 Cyclization: Total Synthesis of Akaol A.
;
_journal_issue 8
_journal_name_full 'Organic letters'
_journal_page_first 1752
_journal_page_last 1755
_journal_paper_doi 10.1021/acs.orglett.6b00446
_journal_volume 18
_journal_year 2016
_chemical_absolute_configuration unk
_chemical_formula_sum 'C26 H38 O3'
_chemical_formula_weight 398.56
_space_group_crystal_system monoclinic
_space_group_IT_number 4
_space_group_name_Hall 'P 2yb'
_space_group_name_H-M_alt 'P 1 21 1'
_atom_sites_solution_hydrogens geom
_audit_creation_method SHELXL-2014/7
_cell_angle_alpha 90
_cell_angle_beta 96.9950(10)
_cell_angle_gamma 90
_cell_formula_units_Z 2
_cell_length_a 10.3364(4)
_cell_length_b 8.2959(3)
_cell_length_c 12.9455(6)
_cell_measurement_reflns_used 2501
_cell_measurement_temperature 114(2)
_cell_measurement_theta_max 29.1
_cell_measurement_theta_min 2.5
_cell_volume 1101.81(8)
_computing_structure_refinement 'SHELXL-2014/7 (Sheldrick, 2014)'
_diffrn_ambient_temperature 114(2)
_diffrn_measured_fraction_theta_full 0.999
_diffrn_measured_fraction_theta_max 0.985
_diffrn_measurement_device_type 'Bruker APEX-II CCD'
_diffrn_measurement_method '\f and \w scans'
_diffrn_radiation_type MoK\a
_diffrn_radiation_wavelength 0.71073
_diffrn_reflns_av_R_equivalents 0.0333
_diffrn_reflns_av_unetI/netI 0.0414
_diffrn_reflns_Laue_measured_fraction_full 0.999
_diffrn_reflns_Laue_measured_fraction_max 0.985
_diffrn_reflns_limit_h_max 14
_diffrn_reflns_limit_h_min -14
_diffrn_reflns_limit_k_max 11
_diffrn_reflns_limit_k_min -8
_diffrn_reflns_limit_l_max 18
_diffrn_reflns_limit_l_min -17
_diffrn_reflns_number 12627
_diffrn_reflns_point_group_measured_fraction_full 0.944
_diffrn_reflns_point_group_measured_fraction_max 0.867
_diffrn_reflns_theta_full 25.242
_diffrn_reflns_theta_max 30.034
_diffrn_reflns_theta_min 2.385
_exptl_absorpt_coefficient_mu 0.076
_exptl_absorpt_correction_T_max 0.9924
_exptl_absorpt_correction_T_min 0.9701
_exptl_absorpt_correction_type multi-scan
_exptl_absorpt_process_details SABADS
_exptl_crystal_density_diffrn 1.201
_exptl_crystal_description Plate
_exptl_crystal_F_000 436
_exptl_crystal_size_max 0.400
_exptl_crystal_size_mid 0.300
_exptl_crystal_size_min 0.100
_refine_diff_density_max 0.262
_refine_diff_density_min -0.230
_refine_diff_density_rms 0.047
_refine_ls_abs_structure_details
;
 Flack x determined using 2028 quotients [(I+)-(I-)]/[(I+)+(I-)]
 (Parsons, Flack and Wagner, Acta Cryst. B69 (2013) 249-259).
;
_refine_ls_extinction_method none
_refine_ls_goodness_of_fit_ref 1.033
_refine_ls_hydrogen_treatment constr
_refine_ls_matrix_type full
_refine_ls_number_parameters 269
_refine_ls_number_reflns 5601
_refine_ls_number_restraints 1
_refine_ls_restrained_S_all 1.033
_refine_ls_R_factor_all 0.0390
_refine_ls_R_factor_gt 0.0368
_refine_ls_shift/su_max 0.000
_refine_ls_shift/su_mean 0.000
_refine_ls_structure_factor_coef Fsqd
_refine_ls_weighting_details 'w=1/[\s^2^(Fo^2^)+(0.0524P)^2^+0.1485P] where P=(Fo^2^+2Fc^2^)/3'
_refine_ls_weighting_scheme calc
_refine_ls_wR_factor_gt 0.0922
_refine_ls_wR_factor_ref 0.0938
_reflns_Friedel_coverage 0.655
_reflns_Friedel_fraction_full 0.880
_reflns_Friedel_fraction_max 0.734
_reflns_number_gt 5317
_reflns_number_total 5601
_reflns_threshold_expression 'I > 2\s(I)'
_cod_data_source_file ol6b00446_si_003.cif
_cod_data_source_block 14th_H2
_cod_original_sg_symbol_H-M 'P 21'
_cod_database_code 1555507
_shelx_shelxl_version_number 2014/7
_shelx_space_group_comment
;
The symmetry employed for this shelxl refinement is uniquely defined
by the following loop, which should always be used as a source of
symmetry information in preference to the above space-group names.
They are only intended as comments.
;
_shelx_estimated_absorpt_t_min 0.970
_shelx_estimated_absorpt_t_max 0.992

loop_
_space_group_symop_operation_xyz
'x, y, z'
'-x, y+1/2, -z'

loop_
_atom_site_label
_atom_site_type_symbol
_atom_site_fract_x
_atom_site_fract_y
_atom_site_fract_z
_atom_site_U_iso_or_equiv
_atom_site_adp_type
_atom_site_occupancy
_atom_site_site_symmetry_order
_atom_site_calc_flag
_atom_site_refinement_flags_posn
_atom_site_refinement_flags_adp
O1 O 0.47297(12) 0.76393(15) 0.86032(10) 0.0248(3) Uani 1 1 d . .
O2 O 0.67317(12) 0.74204(15) 0.96273(10) 0.0244(3) Uani 1 1 d . .
O3 O 0.73724(11) 0.18784(14) 0.85266(9) 0.0180(2) Uani 1 1 d . .
C1 C 0.83193(17) 0.4773(2) 1.10107(12) 0.0245(3) Uani 1 1 d . .
H17 H 0.8100 0.5907 1.1110 0.037 Uiso 1 1 calc R U
H1 H 0.9133 0.4511 1.1449 0.037 Uiso 1 1 calc R U
H18 H 0.7616 0.4087 1.1205 0.037 Uiso 1 1 calc R U
C2 C 0.84909(14) 0.44832(19) 0.98641(12) 0.0167(3) Uani 1 1 d . .
H13 H 0.8824 0.3360 0.9804 0.020 Uiso 1 1 calc R U
C3 C 0.72037(14) 0.46082(19) 0.91715(11) 0.0141(3) Uani 1 1 d . .
C4 C 0.66826(14) 0.33191(18) 0.85306(11) 0.0142(3) Uani 1 1 d . .
C5 C 0.54809(14) 0.34312(18) 0.79286(11) 0.0137(3) Uani 1 1 d . .
C6 C 0.48088(14) 0.21969(18) 0.71939(12) 0.0152(3) Uani 1 1 d . .
H9 H 0.4893 0.1101 0.7498 0.018 Uiso 1 1 calc R U
H21 H 0.5169 0.2199 0.6519 0.018 Uiso 1 1 calc R U
C7 C 0.33661(13) 0.27708(19) 0.70627(11) 0.0140(3) Uani 1 1 d . .
H8 H 0.2979 0.2343 0.7679 0.017 Uiso 1 1 calc R U
C8 C 0.24798(13) 0.21409(18) 0.60857(11) 0.0135(3) Uani 1 1 d . .
C9 C 0.28228(14) 0.30731(18) 0.51112(11) 0.0134(3) Uani 1 1 d . .
H7 H 0.3785 0.2931 0.5122 0.016 Uiso 1 1 calc R U
C10 C 0.22257(14) 0.24086(19) 0.40268(11) 0.0153(3) Uani 1 1 d . .
C11 C 0.07802(15) 0.2842(2) 0.37278(12) 0.0199(3) Uani 1 1 d . .
H36 H 0.0503 0.2501 0.3010 0.030 Uiso 1 1 calc R U
H2 H 0.0667 0.4010 0.3785 0.030 Uiso 1 1 calc R U
H35 H 0.0250 0.2291 0.4198 0.030 Uiso 1 1 calc R U
C12 C 0.29951(16) 0.3129(2) 0.31878(12) 0.0222(3) Uani 1 1 d . .
H3 H 0.3920 0.2856 0.3349 0.033 Uiso 1 1 calc R U
H37 H 0.2893 0.4304 0.3175 0.033 Uiso 1 1 calc R U
H38 H 0.2661 0.2686 0.2506 0.033 Uiso 1 1 calc R U
C13 C 0.24096(16) 0.0569(2) 0.39952(12) 0.0198(3) Uani 1 1 d . .
H4 H 0.1903 0.0147 0.3354 0.024 Uiso 1 1 calc R U
H5 H 0.3341 0.0337 0.3952 0.024 Uiso 1 1 calc R U
C14 C 0.19931(16) -0.0336(2) 0.49297(12) 0.0206(3) Uani 1 1 d . .
H6 H 0.2182 -0.1500 0.4867 0.025 Uiso 1 1 calc R U
H34 H 0.1043 -0.0208 0.4943 0.025 Uiso 1 1 calc R U
C15 C 0.27285(15) 0.0324(2) 0.59418(12) 0.0185(3) Uani 1 1 d . .
H32 H 0.3674 0.0143 0.5937 0.022 Uiso 1 1 calc R U
H33 H 0.2453 -0.0275 0.6539 0.022 Uiso 1 1 calc R U
C16 C 0.26357(15) 0.48876(18) 0.52517(11) 0.0165(3) Uani 1 1 d . .
H27 H 0.2790 0.5460 0.4607 0.020 Uiso 1 1 calc R U
H28 H 0.1728 0.5105 0.5383 0.020 Uiso 1 1 calc R U
C17 C 0.35834(15) 0.55104(19) 0.61658(11) 0.0174(3) Uani 1 1 d . .
H26 H 0.3437 0.6680 0.6249 0.021 Uiso 1 1 calc R U
H25 H 0.4487 0.5364 0.6001 0.021 Uiso 1 1 calc R U
C18 C 0.34412(14) 0.46528(19) 0.72071(11) 0.0144(3) Uani 1 1 d . .
C19 C 0.47089(14) 0.48257(18) 0.79224(11) 0.0138(3) Uani 1 1 d . .
C20 C 0.52268(15) 0.61053(18) 0.85188(11) 0.0152(3) Uani 1 1 d . .
C21 C 0.56169(16) 0.8432(2) 0.93731(12) 0.0191(3) Uani 1 1 d . .
H20 H 0.5188 0.8640 1.0004 0.023 Uiso 1 1 calc R U
H19 H 0.5888 0.9479 0.9102 0.023 Uiso 1 1 calc R U
C22 C 0.64278(14) 0.59739(18) 0.91217(11) 0.0148(3) Uani 1 1 d . .
C23 C 0.83698(16) 0.1926(2) 0.78498(13) 0.0225(3) Uani 1 1 d . .
H12 H 0.7977 0.2166 0.7139 0.034 Uiso 1 1 calc R U
H11 H 0.8810 0.0879 0.7862 0.034 Uiso 1 1 calc R U
H10 H 0.9004 0.2766 0.8086 0.034 Uiso 1 1 calc R U
C24 C 0.95097(16) 0.5638(2) 0.95092(14) 0.0254(4) Uani 1 1 d . .
H14 H 0.9625 0.5408 0.8783 0.038 Uiso 1 1 calc R U
H16 H 1.0342 0.5490 0.9950 0.038 Uiso 1 1 calc R U
H15 H 0.9213 0.6752 0.9568 0.038 Uiso 1 1 calc R U
C25 C 0.23021(15) 0.5362(2) 0.77210(13) 0.0239(3) Uani 1 1 d . .
H22 H 0.2168 0.4719 0.8334 0.036 Uiso 1 1 calc R U
H24 H 0.1508 0.5342 0.7223 0.036 Uiso 1 1 calc R U
H23 H 0.2505 0.6477 0.7933 0.036 Uiso 1 1 calc R U
C26 C 0.10404(14) 0.2340(2) 0.62908(12) 0.0190(3) Uani 1 1 d . .
H30 H 0.0472 0.1732 0.5768 0.028 Uiso 1 1 calc R U
H31 H 0.0802 0.3483 0.6248 0.028 Uiso 1 1 calc R U
H29 H 0.0938 0.1929 0.6986 0.028 Uiso 1 1 calc R U

loop_
_atom_site_aniso_label
_atom_site_aniso_U_11
_atom_site_aniso_U_22
_atom_site_aniso_U_33
_atom_site_aniso_U_23
_atom_site_aniso_U_13
_atom_site_aniso_U_12
O1 0.0224(6) 0.0185(6) 0.0306(6) -0.0102(5) -0.0081(5) 0.0083(5)
O2 0.0211(6) 0.0178(6) 0.0315(6) -0.0105(5) -0.0079(5) 0.0044(4)
O3 0.0149(5) 0.0142(6) 0.0237(5) 0.0000(4) -0.0019(4) 0.0033(4)
C1 0.0221(8) 0.0318(10) 0.0179(7) 0.0005(7) -0.0042(6) -0.0021(7)
C2 0.0130(7) 0.0171(7) 0.0187(7) -0.0016(5) -0.0028(5) 0.0004(5)
C3 0.0134(6) 0.0142(7) 0.0143(6) 0.0006(5) 0.0004(5) -0.0010(5)
C4 0.0136(6) 0.0125(7) 0.0161(6) 0.0014(5) 0.0005(5) 0.0018(5)
C5 0.0137(6) 0.0135(7) 0.0136(6) -0.0002(5) 0.0006(5) -0.0002(5)
C6 0.0134(6) 0.0128(7) 0.0183(7) -0.0013(5) -0.0026(5) 0.0013(5)
C7 0.0125(6) 0.0149(7) 0.0142(6) 0.0009(5) -0.0004(5) -0.0004(5)
C8 0.0113(6) 0.0142(7) 0.0144(6) 0.0005(5) -0.0008(5) -0.0008(5)
C9 0.0129(6) 0.0127(7) 0.0144(6) 0.0003(5) 0.0007(5) 0.0005(5)
C10 0.0164(6) 0.0158(7) 0.0137(6) -0.0017(5) 0.0018(5) 0.0012(5)
C11 0.0188(7) 0.0222(8) 0.0175(6) -0.0025(6) -0.0022(5) 0.0022(6)
C12 0.0255(8) 0.0260(9) 0.0160(7) -0.0005(6) 0.0059(6) 0.0011(6)
C13 0.0216(7) 0.0161(8) 0.0212(7) -0.0056(6) 0.0003(6) 0.0011(6)
C14 0.0230(8) 0.0135(7) 0.0235(7) -0.0017(6) -0.0043(6) -0.0024(6)
C15 0.0191(7) 0.0124(7) 0.0225(7) 0.0014(6) -0.0039(6) -0.0021(5)
C16 0.0202(7) 0.0132(7) 0.0150(6) 0.0007(5) -0.0020(5) 0.0012(5)
C17 0.0208(7) 0.0117(7) 0.0182(7) 0.0009(5) -0.0033(5) 0.0001(6)
C18 0.0118(6) 0.0159(7) 0.0148(6) -0.0022(5) -0.0013(5) 0.0032(5)
C19 0.0126(6) 0.0149(7) 0.0140(6) 0.0003(5) 0.0014(5) 0.0018(5)
C20 0.0150(6) 0.0148(7) 0.0157(6) -0.0005(5) 0.0018(5) 0.0031(5)
C21 0.0196(7) 0.0168(7) 0.0199(7) -0.0044(6) -0.0013(5) 0.0028(6)
C22 0.0150(7) 0.0148(7) 0.0142(6) -0.0022(5) 0.0007(5) -0.0010(5)
C23 0.0194(7) 0.0211(8) 0.0267(8) -0.0059(6) 0.0017(6) 0.0047(6)
C24 0.0152(7) 0.0318(10) 0.0289(8) -0.0015(7) 0.0015(6) -0.0061(7)
C25 0.0135(7) 0.0313(9) 0.0262(8) -0.0110(7) -0.0007(6) 0.0056(6)
C26 0.0129(6) 0.0266(8) 0.0173(7) 0.0006(6) 0.0014(5) -0.0025(6)

loop_
_atom_type_symbol
_atom_type_description
_atom_type_scat_dispersion_real
_atom_type_scat_dispersion_imag
_atom_type_scat_source
C C 0.0033 0.0016 'International Tables Vol C Tables 4.2.6.8 and 6.1.1.4'
H H 0.0000 0.0000 'International Tables Vol C Tables 4.2.6.8 and 6.1.1.4'
O O 0.0106 0.0060 'International Tables Vol C Tables 4.2.6.8 and 6.1.1.4'

loop_
_geom_angle_atom_site_label_1
_geom_angle_atom_site_label_2
_geom_angle_atom_site_label_3
_geom_angle
C20 O1 C21 105.42(12)
C22 O2 C21 105.65(12)
C4 O3 C23 112.67(12)
C2 C1 H17 109.5
C2 C1 H1 109.5
H17 C1 H1 109.5
C2 C1 H18 109.5
H17 C1 H18 109.5
H1 C1 H18 109.5
C3 C2 C24 111.43(13)
C3 C2 C1 111.41(12)
C24 C2 C1 110.85(14)
C3 C2 H13 107.7
C24 C2 H13 107.7
C1 C2 H13 107.7
C22 C3 C4 114.38(13)
C22 C3 C2 123.06(14)
C4 C3 C2 122.55(13)
C5 C4 O3 118.66(13)
C5 C4 C3 121.89(13)
O3 C4 C3 119.42(13)
C4 C5 C19 121.85(14)
C4 C5 C6 128.40(13)
C19 C5 C6 109.74(12)
C5 C6 C7 102.89(12)
C5 C6 H9 111.2
C7 C6 H9 111.2
C5 C6 H21 111.2
C7 C6 H21 111.2
H9 C6 H21 109.1
C6 C7 C8 116.56(12)
C6 C7 C18 104.96(11)
C8 C7 C18 116.40(12)
C6 C7 H8 106.0
C8 C7 H8 106.0
C18 C7 H8 106.0
C15 C8 C26 107.56(12)
C15 C8 C9 109.23(11)
C26 C8 C9 113.80(12)
C15 C8 C7 109.58(12)
C26 C8 C7 107.85(11)
C9 C8 C7 108.76(11)
C16 C9 C8 110.33(11)
C16 C9 C10 114.30(12)
C8 C9 C10 116.65(12)
C16 C9 H7 104.7
C8 C9 H7 104.7
C10 C9 H7 104.7
C13 C10 C11 110.12(13)
C13 C10 C12 106.83(12)
C11 C10 C12 107.47(13)
C13 C10 C9 109.69(12)
C11 C10 C9 114.10(12)
C12 C10 C9 108.34(12)
C10 C11 H36 109.5
C10 C11 H2 109.5
H36 C11 H2 109.5
C10 C11 H35 109.5
H36 C11 H35 109.5
H2 C11 H35 109.5
C10 C12 H3 109.5
C10 C12 H37 109.5
H3 C12 H37 109.5
C10 C12 H38 109.5
H3 C12 H38 109.5
H37 C12 H38 109.5
C14 C13 C10 114.72(13)
C14 C13 H4 108.6
C10 C13 H4 108.6
C14 C13 H5 108.6
C10 C13 H5 108.6
H4 C13 H5 107.6
C13 C14 C15 110.02(13)
C13 C14 H6 109.7
C15 C14 H6 109.7
C13 C14 H34 109.7
C15 C14 H34 109.7
H6 C14 H34 108.2
C14 C15 C8 112.29(13)
C14 C15 H32 109.1
C8 C15 H32 109.1
C14 C15 H33 109.1
C8 C15 H33 109.1
H32 C15 H33 107.9
C17 C16 C9 110.20(13)
C17 C16 H27 109.6
C9 C16 H27 109.6
C17 C16 H28 109.6
C9 C16 H28 109.6
H27 C16 H28 108.1
C16 C17 C18 113.49(13)
C16 C17 H26 108.9
C18 C17 H26 108.9
C16 C17 H25 108.9
C18 C17 H25 108.9
H26 C17 H25 107.7
C19 C18 C25 110.47(12)
C19 C18 C17 108.77(12)
C25 C18 C17 111.10(13)
C19 C18 C7 101.12(12)
C25 C18 C7 113.69(13)
C17 C18 C7 111.19(12)
C20 C19 C5 116.64(13)
C20 C19 C18 131.38(14)
C5 C19 C18 111.94(13)
C19 C20 O1 129.00(14)
C19 C20 C22 120.87(14)
O1 C20 C22 110.10(13)
O1 C21 O2 108.68(12)
O1 C21 H20 110.0
O2 C21 H20 110.0
O1 C21 H19 110.0
O2 C21 H19 110.0
H20 C21 H19 108.3
O2 C22 C3 126.17(14)
O2 C22 C20 109.49(13)
C3 C22 C20 124.31(14)
O3 C23 H12 109.5
O3 C23 H11 109.5
H12 C23 H11 109.5
O3 C23 H10 109.5
H12 C23 H10 109.5
H11 C23 H10 109.5
C2 C24 H14 109.5
C2 C24 H16 109.5
H14 C24 H16 109.5
C2 C24 H15 109.5
H14 C24 H15 109.5
H16 C24 H15 109.5
C18 C25 H22 109.5
C18 C25 H24 109.5
H22 C25 H24 109.5
C18 C25 H23 109.5
H22 C25 H23 109.5
H24 C25 H23 109.5
C8 C26 H30 109.5
C8 C26 H31 109.5
H30 C26 H31 109.5
C8 C26 H29 109.5
H30 C26 H29 109.5
H31 C26 H29 109.5

loop_
_geom_bond_atom_site_label_1
_geom_bond_atom_site_label_2
_geom_bond_distance
O1 C20 1.3817(19)
O1 C21 1.430(2)
O2 C22 1.3845(19)
O2 C21 1.4313(19)
O3 C4 1.3921(18)
O3 C23 1.4325(19)
C1 C2 1.535(2)
C1 H17 0.9800
C1 H1 0.9800
C1 H18 0.9800
C2 C3 1.515(2)
C2 C24 1.535(2)
C2 H13 1.0000
C3 C22 1.385(2)
C3 C4 1.419(2)
C4 C5 1.387(2)
C5 C19 1.405(2)
C5 C6 1.508(2)
C6 C7 1.555(2)
C6 H9 0.9900
C6 H21 0.9900
C7 C8 1.559(2)
C7 C18 1.573(2)
C7 H8 1.0000
C8 C15 1.544(2)
C8 C26 1.552(2)
C8 C9 1.5570(19)
C9 C16 1.531(2)
C9 C10 1.563(2)
C9 H7 1.0000
C10 C13 1.539(2)
C10 C11 1.540(2)
C10 C12 1.543(2)
C11 H36 0.9800
C11 H2 0.9800
C11 H35 0.9800
C12 H3 0.9800
C12 H37 0.9800
C12 H38 0.9800
C13 C14 1.530(2)
C13 H4 0.9900
C13 H5 0.9900
C14 C15 1.534(2)
C14 H6 0.9900
C14 H34 0.9900
C15 H32 0.9900
C15 H33 0.9900
C16 C17 1.531(2)
C16 H27 0.9900
C16 H28 0.9900
C17 C18 1.547(2)
C17 H26 0.9900
C17 H25 0.9900
C18 C19 1.516(2)
C18 C25 1.538(2)
C19 C20 1.382(2)
C20 C22 1.388(2)
C21 H20 0.9900
C21 H19 0.9900
C23 H12 0.9800
C23 H11 0.9800
C23 H10 0.9800
C24 H14 0.9800
C24 H16 0.9800
C24 H15 0.9800
C25 H22 0.9800
C25 H24 0.9800
C25 H23 0.9800
C26 H30 0.9800
C26 H31 0.9800
C26 H29 0.9800

loop_
_geom_torsion_atom_site_label_1
_geom_torsion_atom_site_label_2
_geom_torsion_atom_site_label_3
_geom_torsion_atom_site_label_4
_geom_torsion
C24 C2 C3 C22 -66.65(18)
C1 C2 C3 C22 57.72(19)
C24 C2 C3 C4 114.40(16)
C1 C2 C3 C4 -121.23(15)
C23 O3 C4 C5 99.36(15)
C23 O3 C4 C3 -82.65(16)
C22 C3 C4 C5 -1.4(2)
C2 C3 C4 C5 177.66(13)
C22 C3 C4 O3 -179.30(12)
C2 C3 C4 O3 -0.3(2)
O3 C4 C5 C19 177.69(13)
C3 C4 C5 C19 -0.2(2)
O3 C4 C5 C6 -3.6(2)
C3 C4 C5 C6 178.48(14)
C4 C5 C6 C7 161.60(14)
C19 C5 C6 C7 -19.55(15)
C5 C6 C7 C8 160.05(12)
C5 C6 C7 C18 29.64(14)
C6 C7 C8 C15 43.91(16)
C18 C7 C8 C15 168.69(11)
C6 C7 C8 C26 160.72(13)
C18 C7 C8 C26 -74.51(15)
C6 C7 C8 C9 -75.42(15)
C18 C7 C8 C9 49.35(15)
C15 C8 C9 C16 -177.79(12)
C26 C8 C9 C16 62.01(16)
C7 C8 C9 C16 -58.24(15)
C15 C8 C9 C10 49.61(16)
C26 C8 C9 C10 -70.59(16)
C7 C8 C9 C10 169.16(12)
C16 C9 C10 C13 -177.11(12)
C8 C9 C10 C13 -46.33(16)
C16 C9 C10 C11 -53.03(17)
C8 C9 C10 C11 77.75(16)
C16 C9 C10 C12 66.62(15)
C8 C9 C10 C12 -162.61(13)
C11 C10 C13 C14 -77.24(16)
C12 C10 C13 C14 166.35(13)
C9 C10 C13 C14 49.13(17)
C10 C13 C14 C15 -56.57(18)
C13 C14 C15 C8 59.09(17)
C26 C8 C15 C14 69.01(15)
C9 C8 C15 C14 -54.95(16)
C7 C8 C15 C14 -174.00(12)
C8 C9 C16 C17 63.60(15)
C10 C9 C16 C17 -162.60(11)
C9 C16 C17 C18 -57.74(16)
C16 C17 C18 C19 157.03(13)
C16 C17 C18 C25 -81.16(16)
C16 C17 C18 C7 46.53(16)
C6 C7 C18 C19 -28.45(13)
C8 C7 C18 C19 -158.95(11)
C6 C7 C18 C25 -146.84(12)
C8 C7 C18 C25 82.67(15)
C6 C7 C18 C17 86.89(14)
C8 C7 C18 C17 -43.61(16)
C4 C5 C19 C20 2.2(2)
C6 C5 C19 C20 -176.73(12)
C4 C5 C19 C18 -179.85(13)
C6 C5 C19 C18 1.21(16)
C25 C18 C19 C20 -44.4(2)
C17 C18 C19 C20 77.76(18)
C7 C18 C19 C20 -165.12(15)
C25 C18 C19 C5 138.03(14)
C17 C18 C19 C5 -99.79(14)
C7 C18 C19 C5 17.33(14)
C5 C19 C20 O1 175.26(14)
C18 C19 C20 O1 -2.2(3)
C5 C19 C20 C22 -2.5(2)
C18 C19 C20 C22 -179.97(14)
C21 O1 C20 C19 176.43(15)
C21 O1 C20 C22 -5.60(17)
C20 O1 C21 O2 8.17(17)
C22 O2 C21 O1 -7.65(17)
C21 O2 C22 C3 -177.70(14)
C21 O2 C22 C20 4.19(16)
C4 C3 C22 O2 -176.79(14)
C2 C3 C22 O2 4.2(2)
C4 C3 C22 C20 1.1(2)
C2 C3 C22 C20 -177.96(14)
C19 C20 C22 O2 179.08(13)
O1 C20 C22 O2 0.91(17)
C19 C20 C22 C3 0.9(2)
O1 C20 C22 C3 -177.24(13)
